data_4316692
loop_
_publ_author_name
'Octavia A. Blackburn'
'Benjamin J. Coe'
'John Fielden'
'Madeleine Helliwell'
'Joseph J. W. McDouall'
'Michael G. Hutchings'

_publ_section_title
;
 Nickel(II) and Palladium(II) Complexes of Azobenzene-Containing Ligands
 as Dichroic Dyes
;
_journal_name_full 'Inorganic Chemistry'
_journal_page_first 9136
_journal_page_last 9150
_journal_paper_doi 10.1021/ic1000842
_journal_volume 49
_journal_year 2010
_chemical_formula_sum 'C48 H60 N6 O6 Pd'
_chemical_formula_weight 923.42
_space_group_IT_number 2
_symmetry_cell_setting triclinic
_symmetry_space_group_name_Hall '-P 1'
_symmetry_space_group_name_H-M 'P -1'
_atom_sites_solution_hydrogens geom
_atom_sites_solution_primary direct
_atom_sites_solution_secondary difmap
_audit_creation_method SHELXL-97
_cell_angle_alpha 87.95(2)
_cell_angle_beta 74.088(16)
_cell_angle_gamma 83.86(2)
_cell_formula_units_Z 1
_cell_length_a 8.856(9)
_cell_length_b 8.927(10)
_cell_length_c 15.326(16)
_cell_measurement_reflns_used 457
_cell_measurement_temperature 100(2)
_cell_measurement_theta_max 20.83
_cell_measurement_theta_min 2.32
_cell_volume 1158(2)
_computing_cell_refinement 'Bruker SMART'
_computing_data_collection 'Bruker SMART'
_computing_data_reduction 'Bruker SAINT'
_computing_molecular_graphics 'Bruker SHELXTL'
_computing_publication_material 'Bruker SHELXTL'
_computing_structure_refinement 'SHELXL-97 (Sheldrick, 1997)'
_computing_structure_solution 'SHELXS-97 (Sheldrick, 1990)'
_diffrn_ambient_temperature 100(2)
_diffrn_measured_fraction_theta_full 1.000
_diffrn_measured_fraction_theta_max 1.000
_diffrn_measurement_device_type 'CCD area detector'
_diffrn_measurement_method 'phi and omega scans'
_diffrn_radiation_monochromator graphite
_diffrn_radiation_source 'fine-focus sealed tube'
_diffrn_radiation_type MoK\a
_diffrn_radiation_wavelength 0.71073
_diffrn_reflns_av_R_equivalents 0.1184
_diffrn_reflns_av_sigmaI/netI 0.1617
_diffrn_reflns_limit_h_max 8
_diffrn_reflns_limit_h_min -8
_diffrn_reflns_limit_k_max 8
_diffrn_reflns_limit_k_min -8
_diffrn_reflns_limit_l_max 15
_diffrn_reflns_limit_l_min -15
_diffrn_reflns_number 5567
_diffrn_reflns_theta_full 20.81
_diffrn_reflns_theta_max 20.81
_diffrn_reflns_theta_min 1.38
_exptl_absorpt_coefficient_mu 0.454
_exptl_absorpt_correction_T_max 1.000
_exptl_absorpt_correction_T_min 0.569
_exptl_absorpt_correction_type multi-scan
_exptl_absorpt_process_details SADABS
_exptl_crystal_colour orange
_exptl_crystal_density_diffrn 1.324
_exptl_crystal_density_method 'not measured'
_exptl_crystal_description plate
_exptl_crystal_F_000 484
_exptl_crystal_size_max 0.60
_exptl_crystal_size_mid 0.10
_exptl_crystal_size_min 0.02
_refine_diff_density_max 1.080
_refine_diff_density_min -0.866
_refine_diff_density_rms 0.181
_refine_ls_extinction_method none
_refine_ls_goodness_of_fit_ref 1.058
_refine_ls_hydrogen_treatment constr
_refine_ls_matrix_type full
_refine_ls_number_parameters 279
_refine_ls_number_reflns 2416
_refine_ls_number_restraints 261
_refine_ls_restrained_S_all 1.010
_refine_ls_R_factor_all 0.1089
_refine_ls_R_factor_gt 0.0785
_refine_ls_shift/su_max 0.000
_refine_ls_shift/su_mean 0.000
_refine_ls_structure_factor_coef Fsqd
_refine_ls_weighting_details 'calc w=1/[\s^2^(Fo^2^)+(0.0840P)^2^+0.0000P] where P=(Fo^2^+2Fc^2^)/3'
_refine_ls_weighting_scheme calc
_refine_ls_wR_factor_gt 0.1659
_refine_ls_wR_factor_ref 0.1938
_reflns_number_gt 1810
_reflns_number_total 2416
_reflns_threshold_expression >2sigma(I)
_cod_data_source_file ic1000842_si_002_4.cif
_cod_data_source_block 4e
_cod_depositor_comments
;
The following automatic conversions were performed:

'_symmetry_cell_setting' value 'Triclinic' changed to 'triclinic'
according to the built-in table from CIF Core dictionary named
'cif_core.dic' version 2.4.1 from 2010-06-29.

Automatic conversion script
Id: cif_fix_values 1646 2011-03-28 12:23:43Z adriana 
;
_cod_original_cell_volume 1159(2)
_cod_database_code 4316692

loop_
_symmetry_equiv_pos_as_xyz
'x, y, z'
'-x, -y, -z'

loop_
_atom_site_label
_atom_site_type_symbol
_atom_site_fract_x
_atom_site_fract_y
_atom_site_fract_z
_atom_site_U_iso_or_equiv
_atom_site_adp_type
_atom_site_occupancy
_atom_site_symmetry_multiplicity
_atom_site_calc_flag
_atom_site_refinement_flags
_atom_site_disorder_assembly
_atom_site_disorder_group
Pd1 Pd 1.0000 0.0000 0.5000 0.0192(5) Uani 1 2 d SU . .
O1 O 0.7915(7) -0.0510(7) 0.5807(4) 0.0236(16) Uani 1 1 d U . .
O2 O -0.6723(7) 0.4066(8) 0.8072(5) 0.0328(17) Uani 1 1 d U . .
O3 O -0.6047(8) 0.5688(8) 0.6882(5) 0.040(2) Uani 1 1 d U . .
N1 N 0.8935(9) 0.1743(9) 0.4432(6) 0.0266(18) Uani 1 1 d U . .
N2 N 0.1795(9) 0.2395(9) 0.6270(6) 0.0281(19) Uani 1 1 d U . .
N3 N 0.0705(9) 0.1885(9) 0.6914(6) 0.0281(19) Uani 1 1 d U . .
C1 C 0.7363(11) 0.2162(12) 0.4663(7) 0.028(2) Uani 1 1 d U . .
H1 H 0.7017 0.2972 0.4345 0.033 Uiso 1 1 calc R . .
C2 C 0.6164(11) 0.1481(11) 0.5353(7) 0.0223(19) Uani 1 1 d U . .
C3 C 0.6492(11) 0.0227(11) 0.5897(7) 0.0202(18) Uani 1 1 d U . .
C4 C 0.5228(11) -0.0323(12) 0.6583(7) 0.026(2) Uani 1 1 d U . .
H4 H 0.5438 -0.1141 0.6939 0.031 Uiso 1 1 calc R . .
C5 C 0.3667(11) 0.0351(12) 0.6731(7) 0.027(2) Uani 1 1 d U . .
H5 H 0.2853 -0.0026 0.7177 0.033 Uiso 1 1 calc R . .
C6 C 0.3345(11) 0.1616(11) 0.6191(7) 0.0234(19) Uani 1 1 d U . .
C7 C 0.4567(11) 0.2141(11) 0.5515(7) 0.024(2) Uani 1 1 d U . .
H7 H 0.4342 0.2948 0.5154 0.029 Uiso 1 1 calc R . .
C8 C -0.0881(11) 0.2663(12) 0.6988(7) 0.027(2) Uani 1 1 d U . .
C9 C -0.2060(11) 0.2251(12) 0.7760(7) 0.029(2) Uani 1 1 d U . .
H9 H -0.1810 0.1554 0.8176 0.035 Uiso 1 1 calc R . .
C10 C -0.3602(11) 0.2907(12) 0.7885(7) 0.031(2) Uani 1 1 d U . .
H10 H -0.4383 0.2651 0.8394 0.037 Uiso 1 1 calc R . .
C11 C -0.4000(11) 0.3949(11) 0.7256(7) 0.025(2) Uani 1 1 d U . .
C12 C -0.2803(11) 0.4334(11) 0.6474(7) 0.027(2) Uani 1 1 d U . .
H12 H -0.3049 0.5016 0.6049 0.032 Uiso 1 1 calc R . .
C13 C -0.1249(11) 0.3676(11) 0.6353(7) 0.029(2) Uani 1 1 d U . .
H13 H -0.0462 0.3921 0.5844 0.034 Uiso 1 1 calc R . .
C14 C -0.5664(12) 0.4677(12) 0.7369(7) 0.028(2) Uani 1 1 d U . .
C15 C -0.8389(11) 0.4679(13) 0.8229(8) 0.036(3) Uani 1 1 d U . .
H15A H -0.8707 0.4660 0.7673 0.043 Uiso 1 1 calc R . .
H15B H -0.8536 0.5713 0.8436 0.043 Uiso 1 1 calc R . .
C16 C -0.9369(12) 0.3691(12) 0.8951(7) 0.039(3) Uani 1 1 d U . .
H16A H -0.9248 0.2681 0.8729 0.059 Uiso 1 1 calc R . .
H16B H -1.0460 0.4081 0.9090 0.059 Uiso 1 1 calc R . .
H16C H -0.9014 0.3687 0.9490 0.059 Uiso 1 1 calc R . .
C17 C 0.9878(11) 0.2709(12) 0.3726(7) 0.029(2) Uani 1 1 d U . .
H17A H 1.0792 0.2939 0.3910 0.035 Uiso 1 1 calc R . .
H17B H 0.9246 0.3653 0.3686 0.035 Uiso 1 1 calc R . .
C18 C 1.0432(11) 0.1992(12) 0.2796(7) 0.030(2) Uani 1 1 d U . .
H18A H 0.9542 0.2010 0.2540 0.036 Uiso 1 1 calc R . .
H18B H 1.0818 0.0946 0.2859 0.036 Uiso 1 1 calc R . .
C19 C 1.1748(11) 0.2797(12) 0.2138(7) 0.027(2) Uani 1 1 d U . .
H19A H 1.2655 0.2736 0.2381 0.032 Uiso 1 1 calc R . .
H19B H 1.1379 0.3853 0.2100 0.032 Uiso 1 1 calc R . .
C20 C 1.2271(12) 0.2124(12) 0.1171(7) 0.035(2) Uani 1 1 d U . .
H20A H 1.2653 0.1070 0.1208 0.042 Uiso 1 1 calc R . .
H20B H 1.1362 0.2173 0.0930 0.042 Uiso 1 1 calc R . .
C21 C 1.3580(12) 0.2946(13) 0.0507(7) 0.039(2) Uani 1 1 d U . .
H21A H 1.3744 0.2544 -0.0096 0.047 Uiso 1 1 calc R . .
H21B H 1.3195 0.4002 0.0488 0.047 Uiso 1 1 calc R . .
C22 C 1.5191(12) 0.2843(12) 0.0719(8) 0.039(2) Uani 1 1 d U . .
H22A H 1.5857 0.3500 0.0302 0.046 Uiso 1 1 calc R . .
H22B H 1.5030 0.3219 0.1327 0.046 Uiso 1 1 calc R . .
C23 C 1.6063(12) 0.1272(12) 0.0656(8) 0.040(3) Uani 1 1 d U . .
H23A H 1.6140 0.0858 0.0067 0.047 Uiso 1 1 calc R . .
H23B H 1.5443 0.0636 0.1113 0.047 Uiso 1 1 calc R . .
C24 C 1.7737(13) 0.1202(14) 0.0785(8) 0.052(3) Uani 1 1 d U . .
H24A H 1.8398 0.1733 0.0297 0.079 Uiso 1 1 calc R . .
H24B H 1.8170 0.0170 0.0788 0.079 Uiso 1 1 calc R . .
H24C H 1.7685 0.1661 0.1351 0.079 Uiso 1 1 calc R . .

loop_
_atom_site_aniso_label
_atom_site_aniso_U_11
_atom_site_aniso_U_22
_atom_site_aniso_U_33
_atom_site_aniso_U_23
_atom_site_aniso_U_13
_atom_site_aniso_U_12
Pd1 0.0108(7) 0.0291(9) 0.0162(8) -0.0026(6) 0.0009(5) -0.0062(5)
O1 0.013(3) 0.034(4) 0.015(4) -0.007(3) 0.010(3) 0.003(3)
O2 0.023(3) 0.041(4) 0.032(4) 0.001(3) -0.004(3) 0.001(3)
O3 0.032(4) 0.049(5) 0.038(5) 0.009(4) -0.007(4) -0.003(3)
N1 0.022(3) 0.029(4) 0.028(4) 0.000(3) -0.003(3) -0.009(3)
N2 0.018(3) 0.037(5) 0.030(5) -0.006(4) -0.004(3) -0.009(3)
N3 0.018(3) 0.031(4) 0.034(5) -0.004(4) -0.004(3) -0.006(3)
C1 0.023(3) 0.035(5) 0.024(5) -0.004(4) -0.002(3) -0.003(3)
C2 0.020(3) 0.029(4) 0.017(4) -0.009(3) -0.003(3) -0.003(3)
C3 0.013(3) 0.030(4) 0.018(4) -0.011(3) -0.003(3) -0.001(3)
C4 0.021(3) 0.036(5) 0.021(5) -0.003(4) -0.006(3) -0.008(3)
C5 0.021(3) 0.038(5) 0.021(5) 0.002(4) 0.001(4) -0.011(4)
C6 0.018(3) 0.035(5) 0.020(5) -0.004(4) -0.007(3) -0.009(3)
C7 0.023(3) 0.031(5) 0.016(5) -0.002(4) -0.001(3) 0.000(3)
C8 0.020(3) 0.030(5) 0.030(5) -0.003(4) -0.004(3) -0.003(3)
C9 0.023(4) 0.034(5) 0.028(5) 0.006(4) -0.003(3) -0.004(4)
C10 0.022(4) 0.034(5) 0.033(5) 0.005(4) 0.000(4) -0.004(4)
C11 0.021(3) 0.027(5) 0.027(5) -0.006(4) -0.005(3) -0.005(3)
C12 0.025(4) 0.030(5) 0.028(5) 0.000(4) -0.009(3) -0.008(4)
C13 0.025(4) 0.031(5) 0.026(5) -0.002(4) 0.001(3) -0.006(4)
C14 0.025(3) 0.033(5) 0.025(5) -0.006(4) -0.006(3) -0.002(4)
C15 0.024(4) 0.042(6) 0.038(6) -0.005(5) -0.003(4) 0.006(4)
C16 0.027(5) 0.050(7) 0.034(7) -0.001(6) 0.000(4) 0.004(5)
C17 0.021(4) 0.034(5) 0.027(4) 0.003(3) 0.001(3) -0.004(4)
C18 0.028(5) 0.031(5) 0.026(4) 0.007(4) 0.001(4) -0.008(4)
C19 0.022(5) 0.032(5) 0.023(4) 0.007(4) 0.000(3) -0.004(4)
C20 0.031(5) 0.042(6) 0.025(4) 0.005(4) 0.003(4) -0.004(4)
C21 0.034(4) 0.046(6) 0.025(5) 0.007(5) 0.007(4) -0.002(4)
C22 0.035(4) 0.045(5) 0.029(6) 0.003(5) 0.004(4) -0.009(4)
C23 0.038(5) 0.047(6) 0.032(6) 0.000(5) -0.007(5) -0.005(4)
C24 0.040(6) 0.066(8) 0.050(8) 0.019(7) -0.012(6) -0.010(5)

loop_
_atom_type_symbol
_atom_type_description
_atom_type_scat_dispersion_real
_atom_type_scat_dispersion_imag
_atom_type_scat_source
C C 0.0033 0.0016 'International Tables Vol C Tables 4.2.6.8 and 6.1.1.4'
H H 0.0000 0.0000 'International Tables Vol C Tables 4.2.6.8 and 6.1.1.4'
N N 0.0061 0.0033 'International Tables Vol C Tables 4.2.6.8 and 6.1.1.4'
O O 0.0106 0.0060 'International Tables Vol C Tables 4.2.6.8 and 6.1.1.4'
Pd Pd -0.9988 1.0072 'International Tables Vol C Tables 4.2.6.8 and 6.1.1.4'

loop_
_geom_angle_atom_site_label_1
_geom_angle_atom_site_label_2
_geom_angle_atom_site_label_3
_geom_angle
_geom_angle_site_symmetry_1
_geom_angle_site_symmetry_3
_geom_angle_publ_flag
O1 Pd1 O1 180.0 . 2_756 ?
O1 Pd1 N1 91.4(3) . . ?
O1 Pd1 N1 88.6(3) 2_756 . ?
O1 Pd1 N1 88.6(3) . 2_756 ?
O1 Pd1 N1 91.4(3) 2_756 2_756 ?
N1 Pd1 N1 180.000(2) . 2_756 ?
C3 O1 Pd1 128.3(6) . . ?
C14 O2 C15 116.5(8) . . ?
C1 N1 C17 114.4(8) . . ?
C1 N1 Pd1 124.8(7) . . ?
C17 N1 Pd1 120.8(6) . . ?
N3 N2 C6 113.5(8) . . ?
N2 N3 C8 113.6(8) . . ?
N1 C1 C2 126.9(10) . . ?
N1 C1 H1 116.6 . . ?
C2 C1 H1 116.6 . . ?
C3 C2 C7 118.5(9) . . ?
C3 C2 C1 123.7(9) . . ?
C7 C2 C1 117.8(9) . . ?
O1 C3 C4 116.1(9) . . ?
O1 C3 C2 124.7(9) . . ?
C4 C3 C2 119.2(9) . . ?
C5 C4 C3 121.2(10) . . ?
C5 C4 H4 119.4 . . ?
C3 C4 H4 119.4 . . ?
C4 C5 C6 119.4(9) . . ?
C4 C5 H5 120.3 . . ?
C6 C5 H5 120.3 . . ?
C7 C6 C5 119.5(9) . . ?
C7 C6 N2 115.7(9) . . ?
C5 C6 N2 124.7(9) . . ?
C6 C7 C2 122.1(9) . . ?
C6 C7 H7 118.9 . . ?
C2 C7 H7 118.9 . . ?
C13 C8 C9 121.0(9) . . ?
C13 C8 N3 124.6(9) . . ?
C9 C8 N3 114.4(9) . . ?
C10 C9 C8 118.9(10) . . ?
C10 C9 H9 120.6 . . ?
C8 C9 H9 120.6 . . ?
C9 C10 C11 121.2(10) . . ?
C9 C10 H10 119.4 . . ?
C11 C10 H10 119.4 . . ?
C10 C11 C12 119.3(9) . . ?
C10 C11 C14 122.5(10) . . ?
C12 C11 C14 118.2(9) . . ?
C13 C12 C11 119.4(10) . . ?
C13 C12 H12 120.3 . . ?
C11 C12 H12 120.3 . . ?
C8 C13 C12 120.3(10) . . ?
C8 C13 H13 119.8 . . ?
C12 C13 H13 119.8 . . ?
O3 C14 O2 122.9(9) . . ?
O3 C14 C11 124.9(10) . . ?
O2 C14 C11 112.2(9) . . ?
O2 C15 C16 107.1(8) . . ?
O2 C15 H15A 110.3 . . ?
C16 C15 H15A 110.3 . . ?
O2 C15 H15B 110.3 . . ?
C16 C15 H15B 110.3 . . ?
H15A C15 H15B 108.6 . . ?
C15 C16 H16A 109.5 . . ?
C15 C16 H16B 109.5 . . ?
H16A C16 H16B 109.5 . . ?
C15 C16 H16C 109.5 . . ?
H16A C16 H16C 109.5 . . ?
H16B C16 H16C 109.5 . . ?
N1 C17 C18 113.4(8) . . ?
N1 C17 H17A 108.9 . . ?
C18 C17 H17A 108.9 . . ?
N1 C17 H17B 108.9 . . ?
C18 C17 H17B 108.9 . . ?
H17A C17 H17B 107.7 . . ?
C17 C18 C19 112.7(8) . . ?
C17 C18 H18A 109.1 . . ?
C19 C18 H18A 109.1 . . ?
C17 C18 H18B 109.1 . . ?
C19 C18 H18B 109.1 . . ?
H18A C18 H18B 107.8 . . ?
C18 C19 C20 113.3(8) . . ?
C18 C19 H19A 108.9 . . ?
C20 C19 H19A 108.9 . . ?
C18 C19 H19B 108.9 . . ?
C20 C19 H19B 108.9 . . ?
H19A C19 H19B 107.7 . . ?
C21 C20 C19 113.3(9) . . ?
C21 C20 H20A 108.9 . . ?
C19 C20 H20A 108.9 . . ?
C21 C20 H20B 108.9 . . ?
C19 C20 H20B 108.9 . . ?
H20A C20 H20B 107.7 . . ?
C22 C21 C20 116.7(9) . . ?
C22 C21 H21A 108.1 . . ?
C20 C21 H21A 108.1 . . ?
C22 C21 H21B 108.1 . . ?
C20 C21 H21B 108.1 . . ?
H21A C21 H21B 107.3 . . ?
C23 C22 C21 115.1(9) . . ?
C23 C22 H22A 108.5 . . ?
C21 C22 H22A 108.5 . . ?
C23 C22 H22B 108.5 . . ?
C21 C22 H22B 108.5 . . ?
H22A C22 H22B 107.5 . . ?
C22 C23 C24 114.6(9) . . ?
C22 C23 H23A 108.6 . . ?
C24 C23 H23A 108.6 . . ?
C22 C23 H23B 108.6 . . ?
C24 C23 H23B 108.6 . . ?
H23A C23 H23B 107.6 . . ?
C23 C24 H24A 109.5 . . ?
C23 C24 H24B 109.5 . . ?
H24A C24 H24B 109.5 . . ?
C23 C24 H24C 109.5 . . ?
H24A C24 H24C 109.5 . . ?
H24B C24 H24C 109.5 . . ?

loop_
_geom_bond_atom_site_label_1
_geom_bond_atom_site_label_2
_geom_bond_distance
_geom_bond_site_symmetry_2
_geom_bond_publ_flag
Pd1 O1 2.008(6) . ?
Pd1 O1 2.008(6) 2_756 ?
Pd1 N1 2.027(8) . ?
Pd1 N1 2.027(8) 2_756 ?
O1 C3 1.332(11) . ?
O2 C14 1.360(12) . ?
O2 C15 1.475(11) . ?
O3 C14 1.230(12) . ?
N1 C1 1.353(12) . ?
N1 C17 1.484(12) . ?
N2 N3 1.286(11) . ?
N2 C6 1.447(12) . ?
N3 C8 1.476(12) . ?
C1 C2 1.446(13) . ?
C1 H1 0.9300 . ?
C2 C3 1.425(14) . ?
C2 C7 1.431(13) . ?
C3 C4 1.427(13) . ?
C4 C5 1.408(13) . ?
C4 H4 0.9300 . ?
C5 C6 1.427(14) . ?
C5 H5 0.9300 . ?
C6 C7 1.387(13) . ?
C7 H7 0.9300 . ?
C8 C13 1.385(14) . ?
C8 C9 1.413(14) . ?
C9 C10 1.392(13) . ?
C9 H9 0.9300 . ?
C10 C11 1.403(14) . ?
C10 H10 0.9300 . ?
C11 C12 1.424(14) . ?
C11 C14 1.513(14) . ?
C12 C13 1.403(13) . ?
C12 H12 0.9300 . ?
C13 H13 0.9300 . ?
C15 C16 1.524(14) . ?
C15 H15A 0.9700 . ?
C15 H15B 0.9700 . ?
C16 H16A 0.9600 . ?
C16 H16B 0.9600 . ?
C16 H16C 0.9600 . ?
C17 C18 1.516(14) . ?
C17 H17A 0.9700 . ?
C17 H17B 0.9700 . ?
C18 C19 1.541(13) . ?
C18 H18A 0.9700 . ?
C18 H18B 0.9700 . ?
C19 C20 1.549(14) . ?
C19 H19A 0.9700 . ?
C19 H19B 0.9700 . ?
C20 C21 1.549(14) . ?
C20 H20A 0.9700 . ?
C20 H20B 0.9700 . ?
C21 C22 1.541(14) . ?
C21 H21A 0.9700 . ?
C21 H21B 0.9700 . ?
C22 C23 1.520(14) . ?
C22 H22A 0.9700 . ?
C22 H22B 0.9700 . ?
C23 C24 1.543(14) . ?
C23 H23A 0.9700 . ?
C23 H23B 0.9700 . ?
C24 H24A 0.9600 . ?
C24 H24B 0.9600 . ?
C24 H24C 0.9600 . ?

loop_
_geom_torsion_atom_site_label_1
_geom_torsion_atom_site_label_2
_geom_torsion_atom_site_label_3
_geom_torsion_atom_site_label_4
_geom_torsion
_geom_torsion_site_symmetry_1
_geom_torsion_site_symmetry_2
_geom_torsion_site_symmetry_3
_geom_torsion_site_symmetry_4
_geom_torsion_publ_flag
O1 Pd1 O1 C3 5(34) 2_756 . . . ?
N1 Pd1 O1 C3 -4.7(7) . . . . ?
N1 Pd1 O1 C3 175.3(7) 2_756 . . . ?
O1 Pd1 N1 C1 1.0(8) . . . . ?
O1 Pd1 N1 C1 -179.0(8) 2_756 . . . ?
N1 Pd1 N1 C1 -126(64) 2_756 . . . ?
O1 Pd1 N1 C17 179.0(7) . . . . ?
O1 Pd1 N1 C17 -1.0(7) 2_756 . . . ?
N1 Pd1 N1 C17 52(64) 2_756 . . . ?
C6 N2 N3 C8 -179.2(8) . . . . ?
C17 N1 C1 C2 -177.1(9) . . . . ?
Pd1 N1 C1 C2 1.0(14) . . . . ?
N1 C1 C2 C3 -0.4(16) . . . . ?
N1 C1 C2 C7 177.5(9) . . . . ?
Pd1 O1 C3 C4 -174.7(6) . . . . ?
Pd1 O1 C3 C2 6.5(13) . . . . ?
C7 C2 C3 O1 178.6(8) . . . . ?
C1 C2 C3 O1 -3.5(15) . . . . ?
C7 C2 C3 C4 -0.3(14) . . . . ?
C1 C2 C3 C4 177.7(9) . . . . ?
O1 C3 C4 C5 -178.9(8) . . . . ?
C2 C3 C4 C5 0.0(14) . . . . ?
C3 C4 C5 C6 -0.6(14) . . . . ?
C4 C5 C6 C7 1.5(14) . . . . ?
C4 C5 C6 N2 179.3(8) . . . . ?
N3 N2 C6 C7 -179.0(8) . . . . ?
N3 N2 C6 C5 3.1(13) . . . . ?
C5 C6 C7 C2 -1.8(15) . . . . ?
N2 C6 C7 C2 -179.8(8) . . . . ?
C3 C2 C7 C6 1.2(14) . . . . ?
C1 C2 C7 C6 -176.9(9) . . . . ?
N2 N3 C8 C13 10.1(14) . . . . ?
N2 N3 C8 C9 -172.4(8) . . . . ?
C13 C8 C9 C10 -1.5(15) . . . . ?
N3 C8 C9 C10 -179.1(9) . . . . ?
C8 C9 C10 C11 0.7(15) . . . . ?
C9 C10 C11 C12 0.3(15) . . . . ?
C9 C10 C11 C14 179.7(9) . . . . ?
C10 C11 C12 C13 -0.6(15) . . . . ?
C14 C11 C12 C13 180.0(8) . . . . ?
C9 C8 C13 C12 1.2(15) . . . . ?
N3 C8 C13 C12 178.6(9) . . . . ?
C11 C12 C13 C8 -0.1(15) . . . . ?
C15 O2 C14 O3 0.1(14) . . . . ?
C15 O2 C14 C11 -178.9(8) . . . . ?
C10 C11 C14 O3 173.4(10) . . . . ?
C12 C11 C14 O3 -7.2(15) . . . . ?
C10 C11 C14 O2 -7.7(14) . . . . ?
C12 C11 C14 O2 171.7(8) . . . . ?
C14 O2 C15 C16 172.2(8) . . . . ?
C1 N1 C17 C18 -103.9(10) . . . . ?
Pd1 N1 C17 C18 77.9(9) . . . . ?
N1 C17 C18 C19 -164.9(8) . . . . ?
C17 C18 C19 C20 -177.2(8) . . . . ?
C18 C19 C20 C21 179.3(8) . . . . ?
C19 C20 C21 C22 65.0(12) . . . . ?
C20 C21 C22 C23 65.3(13) . . . . ?
C21 C22 C23 C24 174.8(9) . . . . ?
